data_7226156
loop_
_publ_author_name
'Heering, Christian'
'Francis, Biju'
'Nateghi, Bahareh'
'Makhloufi, Gamall'
'L\"udeke, Steffen'
'Janiak, Christoph'

_publ_section_title
;
 Syntheses, structures and properties of group 12 element (Zn, Cd, Hg)
 coordination polymers with a mixed-functional
 phosphonate-biphenyl-carboxylate linker
;
_journal_issue 27
_journal_name_full CrystEngComm
_journal_page_first 5209
_journal_paper_doi 10.1039/C6CE00587J
_journal_volume 18
_journal_year 2016
_chemical_formula_moiety 'C18 H21 O5 P'
_chemical_formula_sum 'C18 H21 O5 P'
_chemical_formula_weight 348.32
_chemical_melting_point 350
_chemical_name_systematic '4-diethylphosphono-4'-biphenyl carboxylic acid methyl ester'
_space_group_crystal_system triclinic
_space_group_IT_number 2
_space_group_name_Hall '-P 1'
_space_group_name_H-M_alt 'P -1'
_symmetry_space_group_name_Hall '-P 1'
_symmetry_space_group_name_H-M 'P -1'
_atom_sites_solution_hydrogens geom
_audit_creation_method SHELXL-2014/7
_audit_update_record
;
2016-03-13 deposited with the CCDC.
2016-05-25 downloaded from the CCDC.
;
_cell_angle_alpha 104.044(15)
_cell_angle_beta 92.510(15)
_cell_angle_gamma 99.071(14)
_cell_formula_units_Z 2
_cell_length_a 8.094(2)
_cell_length_b 8.186(2)
_cell_length_c 13.626(4)
_cell_measurement_reflns_used 2538
_cell_measurement_temperature 296(2)
_cell_measurement_theta_max 27.988
_cell_measurement_theta_min 2.785
_cell_volume 861.7(4)
_computing_cell_refinement 'SAINT (Bruker, 2014)'
_computing_data_collection 'APEX2 (Bruker, 2014)'
_computing_data_reduction 'SAINT (Bruker, 2014)'
_computing_molecular_graphics 'DIAMOND 3.2 (Crystal Impact, 2009)'
_computing_publication_material 'SHELXL-97 (Sheldrick, 2008)'
_computing_structure_refinement 'SHELXL-2014/7 (Sheldrick, 2014)'
_computing_structure_solution 'SHELXL2014 (Sheldrick, 2008)'
_diffrn_ambient_temperature 296(2)
_diffrn_measured_fraction_theta_full 0.981
_diffrn_measured_fraction_theta_max 0.979
_diffrn_measurement_device_type 'Bruker Kappa APEX-II CCD area detector'
_diffrn_measurement_method '\w scans'
_diffrn_radiation_type MoK\a
_diffrn_radiation_wavelength 0.71073
_diffrn_reflns_av_R_equivalents 0.0529
_diffrn_reflns_av_unetI/netI 0.0454
_diffrn_reflns_Laue_measured_fraction_full 0.981
_diffrn_reflns_Laue_measured_fraction_max 0.979
_diffrn_reflns_limit_h_max 9
_diffrn_reflns_limit_h_min -9
_diffrn_reflns_limit_k_max 10
_diffrn_reflns_limit_k_min -10
_diffrn_reflns_limit_l_max 16
_diffrn_reflns_limit_l_min -16
_diffrn_reflns_number 11291
_diffrn_reflns_point_group_measured_fraction_full 0.981
_diffrn_reflns_point_group_measured_fraction_max 0.979
_diffrn_reflns_theta_full 25.242
_diffrn_reflns_theta_max 25.847
_diffrn_reflns_theta_min 1.546
_diffrn_source 'microfocus sealed tube'
_exptl_absorpt_coefficient_mu 0.184
_exptl_absorpt_correction_T_max 0.7444
_exptl_absorpt_correction_T_min 0.6201
_exptl_absorpt_correction_type multi-scan
_exptl_absorpt_process_details '(<i>SADABS</i>; Sheldrick, 2012)'
_exptl_crystal_colour colorless
_exptl_crystal_density_diffrn 1.342
_exptl_crystal_description block
_exptl_crystal_F_000 368
_exptl_crystal_recrystallization_method 'Re-crystallisation from solvent'
_exptl_crystal_size_max 0.900
_exptl_crystal_size_mid 0.200
_exptl_crystal_size_min 0.200
_refine_diff_density_max 0.526
_refine_diff_density_min -0.472
_refine_diff_density_rms 0.068
_refine_ls_extinction_method none
_refine_ls_goodness_of_fit_ref 1.072
_refine_ls_hydrogen_treatment constr
_refine_ls_matrix_type full
_refine_ls_number_parameters 220
_refine_ls_number_reflns 3248
_refine_ls_number_restraints 0
_refine_ls_restrained_S_all 1.072
_refine_ls_R_factor_all 0.0719
_refine_ls_R_factor_gt 0.0595
_refine_ls_shift/su_max 0.000
_refine_ls_shift/su_mean 0.000
_refine_ls_structure_factor_coef Fsqd
_refine_ls_weighting_details 'w=1/[\s^2^(Fo^2^)+(0.0925P)^2^+0.6193P] where P=(Fo^2^+2Fc^2^)/3'
_refine_ls_weighting_scheme calc
_refine_ls_wR_factor_gt 0.1632
_refine_ls_wR_factor_ref 0.1750
_reflns_Friedel_coverage 0.000
_reflns_number_gt 2650
_reflns_number_total 3248
_reflns_threshold_expression 'I > 2\s(I)'
_cod_data_source_file c6ce00587j2.cif
_cod_data_source_block CHD123
_cod_database_code 7226156
_shelx_shelxl_version_number 2014/7
_shelx_space_group_comment
;
The symmetry employed for this shelxl refinement is uniquely defined
by the following loop, which should always be used as a source of
symmetry information in preference to the above space-group names.
They are only intended as comments.
;
_shelx_estimated_absorpt_t_min 0.852
_shelx_estimated_absorpt_t_max 0.964
_solvent_exptl_crystal_recrystallization_method mesitylene

loop_
_space_group_symop_operation_xyz
'x, y, z'
'-x, -y, -z'

loop_
_atom_site_label
_atom_site_type_symbol
_atom_site_fract_x
_atom_site_fract_y
_atom_site_fract_z
_atom_site_U_iso_or_equiv
_atom_site_adp_type
_atom_site_occupancy
_atom_site_site_symmetry_order
_atom_site_calc_flag
_atom_site_refinement_flags_posn
_atom_site_refinement_flags_adp
P1 P 0.24852(8) 0.92073(9) 0.12500(5) 0.0342(2) Uani 1 1 d . .
O1 O 0.2802(3) 1.1200(3) 0.14994(18) 0.0530(6) Uani 1 1 d . .
O4 O 1.3085(2) 0.6650(3) 0.56645(15) 0.0417(5) Uani 1 1 d . .
C1 C 0.4148(3) 0.8832(3) 0.20299(19) 0.0305(5) Uani 1 1 d . .
C2 C 0.3775(3) 0.8424(3) 0.2935(2) 0.0350(6) Uani 1 1 d . .
H2 H 0.2672 0.8326 0.3110 0.042 Uiso 1 1 calc R U
O2 O 0.0821(2) 0.8391(3) 0.14229(18) 0.0572(6) Uani 1 1 d . .
C3 C 0.5007(3) 0.8162(3) 0.3581(2) 0.0355(6) Uani 1 1 d . .
H3 H 0.4730 0.7919 0.4192 0.043 Uiso 1 1 calc R U
O3 O 0.2919(3) 0.8701(3) 0.01184(16) 0.0501(6) Uani 1 1 d . .
C4 C 0.6676(3) 0.8257(3) 0.33283(19) 0.0282(5) Uani 1 1 d . .
C16 C 0.1967(4) 1.3910(4) 0.1796(3) 0.0608(9) Uani 1 1 d . .
H16A H 0.3105 1.4403 0.1741 0.091 Uiso 1 1 calc R U
H16B H 0.1813 1.3916 0.2491 0.091 Uiso 1 1 calc R U
H16C H 0.1218 1.4566 0.1566 0.091 Uiso 1 1 calc R U
C15 C 0.1601(4) 1.2121(4) 0.1159(3) 0.0605(9) Uani 1 1 d . .
H15A H 0.0467 1.1594 0.1230 0.073 Uiso 1 1 calc R U
H15B H 0.1700 1.2104 0.0450 0.073 Uiso 1 1 calc R U
C18 C 0.3619(8) 0.6049(8) -0.0679(6) 0.144(3) Uani 1 1 d . .
H18A H 0.4603 0.6710 -0.0848 0.217 Uiso 1 1 calc R U
H18B H 0.3240 0.5057 -0.1229 0.217 Uiso 1 1 calc R U
H18C H 0.3881 0.5699 -0.0076 0.217 Uiso 1 1 calc R U
C5 C 0.7048(3) 0.8654(3) 0.2413(2) 0.0321(6) Uani 1 1 d . .
H5 H 0.8145 0.8725 0.2229 0.039 Uiso 1 1 calc R U
O5 O 1.1551(3) 0.7270(3) 0.69863(15) 0.0464(5) Uani 1 1 d . .
C6 C 0.5810(3) 0.8941(3) 0.1774(2) 0.0332(6) Uani 1 1 d . .
H6 H 0.6085 0.9209 0.1169 0.040 Uiso 1 1 calc R U
C7 C 0.7988(3) 0.7957(3) 0.40235(19) 0.0285(5) Uani 1 1 d . .
C8 C 0.7935(3) 0.8474(3) 0.5075(2) 0.0350(6) Uani 1 1 d . .
H8 H 0.7067 0.9022 0.5336 0.042 Uiso 1 1 calc R U
C9 C 0.9134(3) 0.8193(3) 0.5738(2) 0.0361(6) Uani 1 1 d . .
H9 H 0.9070 0.8551 0.6435 0.043 Uiso 1 1 calc R U
C10 C 1.0442(3) 0.7372(3) 0.53572(19) 0.0299(5) Uani 1 1 d . .
C13 C 1.1715(3) 0.7099(3) 0.6101(2) 0.0330(6) Uani 1 1 d . .
C11 C 1.0510(3) 0.6842(3) 0.4314(2) 0.0309(6) Uani 1 1 d . .
H11 H 1.1373 0.6285 0.4055 0.037 Uiso 1 1 calc R U
C14 C 1.4393(3) 0.6398(4) 0.6345(2) 0.0471(7) Uani 1 1 d . .
H14A H 1.5317 0.6079 0.5968 0.071 Uiso 1 1 calc R U
H14B H 1.3958 0.5508 0.6659 0.071 Uiso 1 1 calc R U
H14C H 1.4771 0.7441 0.6859 0.071 Uiso 1 1 calc R U
C12 C 0.9300(3) 0.7135(3) 0.3653(2) 0.0310(6) Uani 1 1 d . .
H12 H 0.9367 0.6779 0.2956 0.037 Uiso 1 1 calc R U
C17 C 0.2407(6) 0.6999(7) -0.0518(4) 0.106(2) Uani 1 1 d . .
H17A H 0.1515 0.6409 -0.0213 0.127 Uiso 1 1 calc R U
H17B H 0.1943 0.7079 -0.1170 0.127 Uiso 1 1 calc R U

loop_
_atom_site_aniso_label
_atom_site_aniso_U_11
_atom_site_aniso_U_22
_atom_site_aniso_U_33
_atom_site_aniso_U_23
_atom_site_aniso_U_13
_atom_site_aniso_U_12
P1 0.0271(4) 0.0355(4) 0.0396(4) 0.0069(3) 0.0016(3) 0.0084(3)
O1 0.0465(12) 0.0384(11) 0.0708(15) 0.0060(10) -0.0158(10) 0.0160(9)
O4 0.0304(10) 0.0494(12) 0.0459(11) 0.0154(9) -0.0038(8) 0.0050(8)
C1 0.0282(12) 0.0275(12) 0.0354(14) 0.0065(10) 0.0043(10) 0.0058(9)
C2 0.0251(12) 0.0372(14) 0.0443(15) 0.0122(12) 0.0089(11) 0.0055(10)
O2 0.0287(10) 0.0766(16) 0.0697(15) 0.0281(13) 0.0027(10) 0.0045(10)
C3 0.0292(13) 0.0386(14) 0.0416(15) 0.0153(12) 0.0092(11) 0.0052(10)
O3 0.0463(12) 0.0617(14) 0.0417(12) 0.0069(10) 0.0033(9) 0.0179(10)
C4 0.0261(12) 0.0214(11) 0.0353(14) 0.0051(10) 0.0038(10) 0.0020(9)
C16 0.0554(19) 0.0420(17) 0.086(3) 0.0136(17) 0.0094(18) 0.0162(14)
C15 0.059(2) 0.0482(18) 0.075(2) 0.0105(17) -0.0155(17) 0.0243(16)
C18 0.126(5) 0.080(4) 0.212(8) -0.012(4) 0.028(5) 0.044(3)
C5 0.0238(11) 0.0332(13) 0.0396(14) 0.0101(11) 0.0071(10) 0.0031(9)
O5 0.0468(11) 0.0522(13) 0.0387(12) 0.0106(9) -0.0018(9) 0.0071(9)
C6 0.0291(12) 0.0357(13) 0.0353(14) 0.0104(11) 0.0053(10) 0.0041(10)
C7 0.0253(11) 0.0224(11) 0.0364(14) 0.0077(10) 0.0033(10) -0.0010(9)
C8 0.0332(13) 0.0332(13) 0.0396(15) 0.0088(11) 0.0070(11) 0.0080(10)
C9 0.0383(14) 0.0338(13) 0.0335(14) 0.0054(11) 0.0045(11) 0.0023(11)
C10 0.0285(12) 0.0218(11) 0.0378(14) 0.0089(10) 0.0004(10) -0.0019(9)
C13 0.0318(13) 0.0231(12) 0.0410(16) 0.0074(11) -0.0005(11) -0.0025(9)
C11 0.0259(12) 0.0254(11) 0.0410(15) 0.0089(10) 0.0032(10) 0.0026(9)
C14 0.0338(14) 0.0501(17) 0.0555(19) 0.0146(14) -0.0086(13) 0.0030(12)
C12 0.0280(12) 0.0292(12) 0.0337(14) 0.0060(10) 0.0022(10) 0.0018(9)
C17 0.076(3) 0.108(4) 0.095(4) -0.044(3) 0.013(3) 0.007(3)

loop_
_atom_type_symbol
_atom_type_description
_atom_type_scat_dispersion_real
_atom_type_scat_dispersion_imag
_atom_type_scat_source
C C 0.0033 0.0016 'International Tables Vol C Tables 4.2.6.8 and 6.1.1.4'
H H 0.0000 0.0000 'International Tables Vol C Tables 4.2.6.8 and 6.1.1.4'
O O 0.0106 0.0060 'International Tables Vol C Tables 4.2.6.8 and 6.1.1.4'
P P 0.1023 0.0942 'International Tables Vol C Tables 4.2.6.8 and 6.1.1.4'

loop_
_geom_angle_atom_site_label_1
_geom_angle_atom_site_label_2
_geom_angle_atom_site_label_3
_geom_angle
O2 P1 O1 116.11(13)
O2 P1 O3 113.98(13)
O1 P1 O3 102.44(13)
O2 P1 C1 113.48(13)
O1 P1 C1 101.48(11)
O3 P1 C1 108.04(11)
C15 O1 P1 121.6(2)
C13 O4 C14 115.3(2)
C2 C1 C6 118.4(2)
C2 C1 P1 118.48(18)
C6 C1 P1 123.1(2)
C3 C2 C1 121.3(2)
C3 C2 H2 119.4
C1 C2 H2 119.4
C2 C3 C4 120.8(2)
C2 C3 H3 119.6
C4 C3 H3 119.6
C17 O3 P1 122.1(3)
C5 C4 C3 117.9(2)
C5 C4 C7 121.7(2)
C3 C4 C7 120.4(2)
C15 C16 H16A 109.5
C15 C16 H16B 109.5
H16A C16 H16B 109.5
C15 C16 H16C 109.5
H16A C16 H16C 109.5
H16B C16 H16C 109.5
O1 C15 C16 107.6(3)
O1 C15 H15A 110.2
C16 C15 H15A 110.2
O1 C15 H15B 110.2
C16 C15 H15B 110.2
H15A C15 H15B 108.5
C17 C18 H18A 109.5
C17 C18 H18B 109.5
H18A C18 H18B 109.5
C17 C18 H18C 109.5
H18A C18 H18C 109.5
H18B C18 H18C 109.5
C6 C5 C4 121.0(2)
C6 C5 H5 119.5
C4 C5 H5 119.5
C5 C6 C1 120.6(2)
C5 C6 H6 119.7
C1 C6 H6 119.7
C12 C7 C8 117.9(2)
C12 C7 C4 121.3(2)
C8 C7 C4 120.8(2)
C9 C8 C7 121.9(2)
C9 C8 H8 119.1
C7 C8 H8 119.1
C8 C9 C10 119.7(2)
C8 C9 H9 120.2
C10 C9 H9 120.2
C11 C10 C9 119.2(2)
C11 C10 C13 122.8(2)
C9 C10 C13 117.9(2)
O5 C13 O4 123.5(2)
O5 C13 C10 124.4(2)
O4 C13 C10 112.2(2)
C10 C11 C12 120.7(2)
C10 C11 H11 119.7
C12 C11 H11 119.7
O4 C14 H14A 109.5
O4 C14 H14B 109.5
H14A C14 H14B 109.5
O4 C14 H14C 109.5
H14A C14 H14C 109.5
H14B C14 H14C 109.5
C11 C12 C7 120.7(2)
C11 C12 H12 119.7
C7 C12 H12 119.7
C18 C17 O3 115.5(5)
C18 C17 H17A 108.4
O3 C17 H17A 108.4
C18 C17 H17B 108.4
O3 C17 H17B 108.4
H17A C17 H17B 107.5

loop_
_geom_bond_atom_site_label_1
_geom_bond_atom_site_label_2
_geom_bond_distance
P1 O2 1.462(2)
P1 O1 1.560(2)
P1 O3 1.567(2)
P1 C1 1.788(3)
O1 C15 1.446(4)
O4 C13 1.341(3)
O4 C14 1.449(3)
C1 C2 1.387(4)
C1 C6 1.400(3)
C2 C3 1.378(4)
C2 H2 0.9300
C3 C4 1.403(3)
C3 H3 0.9300
O3 C17 1.437(5)
C4 C5 1.397(4)
C4 C7 1.481(4)
C16 C15 1.486(4)
C16 H16A 0.9600
C16 H16B 0.9600
C16 H16C 0.9600
C15 H15A 0.9700
C15 H15B 0.9700
C18 C17 1.338(7)
C18 H18A 0.9600
C18 H18B 0.9600
C18 H18C 0.9600
C5 C6 1.384(4)
C5 H5 0.9300
O5 C13 1.195(3)
C6 H6 0.9300
C7 C12 1.394(3)
C7 C8 1.397(4)
C8 C9 1.380(4)
C8 H8 0.9300
C9 C10 1.395(4)
C9 H9 0.9300
C10 C11 1.388(4)
C10 C13 1.494(4)
C11 C12 1.389(4)
C11 H11 0.9300
C14 H14A 0.9600
C14 H14B 0.9600
C14 H14C 0.9600
C12 H12 0.9300
C17 H17A 0.9700
C17 H17B 0.9700

loop_
_geom_hbond_atom_site_label_D
_geom_hbond_atom_site_label_H
_geom_hbond_atom_site_label_A
_geom_hbond_distance_DH
_geom_hbond_distance_HA
_geom_hbond_distance_DA
_geom_hbond_angle_DHA
_geom_hbond_site_symmetry_A
C17 H17A O2 0.97 2.56 3.039(5) 110.5 .
C17 H17B O5 0.97 2.56 3.507(7) 164.2 1_454

loop_
_geom_torsion_atom_site_label_1
_geom_torsion_atom_site_label_2
_geom_torsion_atom_site_label_3
_geom_torsion_atom_site_label_4
_geom_torsion
O2 P1 O1 C15 -46.8(3)
O3 P1 O1 C15 78.1(3)
C1 P1 O1 C15 -170.3(3)
O2 P1 C1 C2 -23.6(3)
O1 P1 C1 C2 101.7(2)
O3 P1 C1 C2 -151.0(2)
O2 P1 C1 C6 156.8(2)
O1 P1 C1 C6 -77.9(2)
O3 P1 C1 C6 29.4(2)
C6 C1 C2 C3 1.2(4)
P1 C1 C2 C3 -178.4(2)
C1 C2 C3 C4 -1.6(4)
O2 P1 O3 C17 -37.5(3)
O1 P1 O3 C17 -163.7(3)
C1 P1 O3 C17 89.7(3)
C2 C3 C4 C5 1.0(4)
C2 C3 C4 C7 -179.4(2)
P1 O1 C15 C16 160.8(2)
C3 C4 C5 C6 -0.1(4)
C7 C4 C5 C6 -179.6(2)
C4 C5 C6 C1 -0.3(4)
C2 C1 C6 C5 -0.2(4)
P1 C1 C6 C5 179.36(19)
C5 C4 C7 C12 -36.2(3)
C3 C4 C7 C12 144.3(2)
C5 C4 C7 C8 144.6(2)
C3 C4 C7 C8 -34.9(3)
C12 C7 C8 C9 0.1(4)
C4 C7 C8 C9 179.4(2)
C7 C8 C9 C10 0.0(4)
C8 C9 C10 C11 -0.3(4)
C8 C9 C10 C13 179.8(2)
C14 O4 C13 O5 -0.7(4)
C14 O4 C13 C10 178.8(2)
C11 C10 C13 O5 -166.8(2)
C9 C10 C13 O5 13.1(4)
C11 C10 C13 O4 13.8(3)
C9 C10 C13 O4 -166.3(2)
C9 C10 C11 C12 0.5(4)
C13 C10 C11 C12 -179.6(2)
C10 C11 C12 C7 -0.4(4)
C8 C7 C12 C11 0.1(3)
C4 C7 C12 C11 -179.1(2)
P1 O3 C17 C18 -104.0(6)
